data_7236687
loop_
_publ_author_name
'Han, Xie'
'Zhang, Bibo'
'Chen, Jianhua'
'Liu, Sheng Hua'
'Tan, Chunyan'
'Liu, Haiyang'
'Lang, Matthew J.'
'Tan, Ying'
'Liu, Xiaogang'
'Yin, Jun'

_publ_section_title
;
 Modulating aggregation-induced emission via a non-conjugated linkage of
 fluorophores to tetraphenylethenes
;
_journal_issue 26
_journal_name_full 'Journal of Materials Chemistry B'
_journal_page_first 5096
_journal_paper_doi 10.1039/C7TB00623C
_journal_volume 5
_journal_year 2017
_chemical_formula_sum 'C39 H34 N2 O2 S'
_chemical_formula_weight 594.74
_space_group_crystal_system monoclinic
_space_group_IT_number 9
_space_group_name_Hall 'C -2yc'
_space_group_name_H-M_alt 'C 1 c 1'
_atom_sites_solution_hydrogens mixed
_audit_creation_method SHELXL-2014/7
_audit_update_record
;
2017-05-07 deposited with the CCDC.
2017-06-27 downloaded from the CCDC.
;
_cell_angle_alpha 90
_cell_angle_beta 115.444(8)
_cell_angle_gamma 90
_cell_formula_units_Z 4
_cell_length_a 9.805(5)
_cell_length_b 39.34(2)
_cell_length_c 9.106(5)
_cell_measurement_reflns_used 2945
_cell_measurement_temperature 296(2)
_cell_measurement_theta_max 22.21
_cell_measurement_theta_min 2.36
_cell_volume 3172(3)
_computing_cell_refinement 'Bruker SAINT'
_computing_data_collection 'Bruker APEX2'
_computing_data_reduction 'Bruker SAINT'
_computing_molecular_graphics 'Bruker SHELXTL'
_computing_publication_material 'Bruker SHELXTL'
_computing_structure_refinement 'SHELXL-2014/7 (Sheldrick, 2014)'
_computing_structure_solution 'SHELXS-97 (Sheldrick 2008)'
_diffrn_ambient_temperature 296(2)
_diffrn_measured_fraction_theta_full 0.998
_diffrn_measured_fraction_theta_max 0.994
_diffrn_measurement_device_type 'Bruker APEX-II CCD'
_diffrn_measurement_method '\f and \w scans'
_diffrn_radiation_type MoK\a
_diffrn_radiation_wavelength 0.71073
_diffrn_reflns_av_R_equivalents 0.0462
_diffrn_reflns_av_unetI/netI 0.0806
_diffrn_reflns_Laue_measured_fraction_full 0.998
_diffrn_reflns_Laue_measured_fraction_max 0.994
_diffrn_reflns_limit_h_max 12
_diffrn_reflns_limit_h_min -12
_diffrn_reflns_limit_k_max 46
_diffrn_reflns_limit_k_min -50
_diffrn_reflns_limit_l_max 11
_diffrn_reflns_limit_l_min -11
_diffrn_reflns_number 13289
_diffrn_reflns_point_group_measured_fraction_full 0.963
_diffrn_reflns_point_group_measured_fraction_max 0.952
_diffrn_reflns_theta_full 25.242
_diffrn_reflns_theta_max 27.429
_diffrn_reflns_theta_min 2.071
_exptl_absorpt_coefficient_mu 0.139
_exptl_absorpt_correction_type none
_exptl_crystal_colour colorless
_exptl_crystal_density_diffrn 1.245
_exptl_crystal_description block
_exptl_crystal_F_000 1256
_exptl_crystal_size_max 0.120
_exptl_crystal_size_mid 0.100
_exptl_crystal_size_min 0.080
_refine_diff_density_max 0.242
_refine_diff_density_min -0.187
_refine_diff_density_rms 0.052
_refine_ls_abs_structure_details
; 
 Flack x determined using 1375 quotients [(I+)-(I-)]/[(I+)+(I-)] 
 (Parsons, Flack and Wagner, Acta Cryst. B69 (2013) 249-259). 
;
_refine_ls_abs_structure_Flack 0.07(6)
_refine_ls_extinction_method none
_refine_ls_goodness_of_fit_ref 0.998
_refine_ls_hydrogen_treatment mixed
_refine_ls_matrix_type full
_refine_ls_number_parameters 454
_refine_ls_number_reflns 6880
_refine_ls_number_restraints 83
_refine_ls_restrained_S_all 1.019
_refine_ls_R_factor_all 0.1189
_refine_ls_R_factor_gt 0.0608
_refine_ls_shift/su_max 0.000
_refine_ls_shift/su_mean 0.000
_refine_ls_structure_factor_coef Fsqd
_refine_ls_weighting_details 'w=1/[\s^2^(Fo^2^)+(0.0774P)^2^] where P=(Fo^2^+2Fc^2^)/3'
_refine_ls_weighting_scheme calc
_refine_ls_wR_factor_gt 0.1325
_refine_ls_wR_factor_ref 0.1594
_reflns_Friedel_coverage 0.909
_reflns_Friedel_fraction_full 0.927
_reflns_Friedel_fraction_max 0.909
_reflns_number_gt 4156
_reflns_number_total 6880
_reflns_threshold_expression 'I > 2\s(I)'
_cod_data_source_file c7tb00623c2.cif
_cod_data_source_block mo_160803c_0m
_cod_original_sg_symbol_H-M 'C c'
_cod_database_code 7236687
_shelx_shelxl_version_number 2014/7
_shelx_space_group_comment
; 
The symmetry employed for this shelxl refinement is uniquely defined 
by the following loop, which should always be used as a source of 
symmetry information in preference to the above space-group names. 
They are only intended as comments. 
;
_shelx_estimated_absorpt_t_min 0.983
_shelx_estimated_absorpt_t_max 0.989

loop_
_space_group_symop_operation_xyz
'x, y, z'
'x, -y, z+1/2'
'x+1/2, y+1/2, z'
'x+1/2, -y+1/2, z+1/2'

loop_
_atom_site_label
_atom_site_type_symbol
_atom_site_fract_x
_atom_site_fract_y
_atom_site_fract_z
_atom_site_U_iso_or_equiv
_atom_site_adp_type
_atom_site_occupancy
_atom_site_site_symmetry_order
_atom_site_calc_flag
_atom_site_refinement_flags_posn
_atom_site_refinement_flags_adp
_atom_site_refinement_flags_occupancy
_atom_site_disorder_assembly
_atom_site_disorder_group
C1 C 0.1254(5) 0.08416(12) 0.7870(5) 0.0377(11) Uani 1 1 d . . . . .
C2 C 0.2177(6) 0.06071(15) 0.8971(7) 0.0624(16) Uani 1 1 d . . . . .
H2 H 0.3185 0.0661 0.9610 0.075 Uiso 1 1 calc R U . . .
C3 C 0.1627(6) 0.02944(14) 0.9137(7) 0.0541(14) Uani 1 1 d . . . . .
H3 H 0.2279 0.0140 0.9883 0.065 Uiso 1 1 calc R U . . .
C4 C 0.0154(5) 0.02040(12) 0.8239(6) 0.0419(11) Uani 1 1 d . . . . .
C5 C -0.0787(6) 0.04417(14) 0.7161(7) 0.0565(15) Uani 1 1 d . . . . .
H5 H -0.1801 0.0390 0.6544 0.068 Uiso 1 1 calc R U . . .
C6 C -0.0235(5) 0.07555(14) 0.6989(6) 0.0545(14) Uani 1 1 d . . . . .
H6 H -0.0889 0.0912 0.6259 0.065 Uiso 1 1 calc R U . . .
C7 C 0.1837(5) 0.11841(13) 0.7680(6) 0.0420(11) Uani 1 1 d . . . . .
C8 C 0.1602(6) 0.14610(13) 0.8650(6) 0.0470(12) Uani 1 1 d . . . . .
C9 C 0.0459(8) 0.16876(17) 0.8015(8) 0.0738(18) Uani 1 1 d . . . . .
H9 H -0.0209 0.1672 0.6920 0.089 Uiso 1 1 calc R U . . .
C10 C 0.0253(10) 0.19443(19) 0.8953(11) 0.091(2) Uani 1 1 d . . . . .
H10 H -0.0541 0.2098 0.8490 0.109 Uiso 1 1 calc R U . . .
C11 C 0.1234(11) 0.1969(2) 1.0567(11) 0.090(2) Uani 1 1 d . . . . .
H11 H 0.1143 0.2146 1.1196 0.107 Uiso 1 1 calc R U . . .
C12 C 0.2323(11) 0.1736(3) 1.1228(12) 0.115(3) Uani 1 1 d . . . . .
H12 H 0.2949 0.1744 1.2337 0.138 Uiso 1 1 calc R U . . .
C13 C 0.2530(8) 0.1485(2) 1.0290(8) 0.089(2) Uani 1 1 d . . . . .
H13 H 0.3310 0.1329 1.0771 0.107 Uiso 1 1 calc R U . . .
C14 C 0.2844(6) 0.09635(14) 0.5762(7) 0.0504(13) Uani 1 1 d . . . . .
C15 C 0.2084(7) 0.09594(17) 0.4082(8) 0.0668(17) Uani 1 1 d . . . . .
H15 H 0.1338 0.1120 0.3542 0.080 Uiso 1 1 calc R U . . .
C16 C 0.3946(8) 0.07239(17) 0.6512(9) 0.0756(18) Uani 1 1 d . . . . .
H16 H 0.4455 0.0722 0.7641 0.091 Uiso 1 1 calc R U . . .
C17 C 0.4310(10) 0.0488(2) 0.5643(13) 0.096(3) Uani 1 1 d . . . . .
H17 H 0.5069 0.0331 0.6179 0.115 Uiso 1 1 calc R U . . .
C18 C 0.3561(11) 0.0484(2) 0.3987(14) 0.095(3) Uani 1 1 d . . . . .
H18 H 0.3811 0.0325 0.3389 0.114 Uiso 1 1 calc R U . . .
C19 C 0.2444(9) 0.0715(2) 0.3213(9) 0.086(2) Uani 1 1 d . . . . .
H19 H 0.1917 0.0708 0.2087 0.103 Uiso 1 1 calc R U . . .
C20 C 0.2519(6) 0.12387(13) 0.6716(6) 0.0497(13) Uani 1 1 d D . . . .
C21 C 0.2891(10) 0.15838(16) 0.6304(12) 0.061(4) Uani 0.602(12) 1 d DG . P A 1
C22 C 0.1803(10) 0.1813(2) 0.5324(11) 0.075(3) Uani 0.602(12) 1 d G U P A 1
H22 H 0.0788 0.1752 0.4863 0.090 Uiso 0.602(12) 1 calc R U P A 1
C23 C 0.2231(14) 0.2134(2) 0.5031(12) 0.110(5) Uani 0.602(12) 1 d G U P A 1
H23 H 0.1503 0.2287 0.4374 0.131 Uiso 0.602(12) 1 calc R U P A 1
C24 C 0.3748(15) 0.22245(19) 0.5719(16) 0.120(6) Uani 0.602(12) 1 d G U P A 1
H24 H 0.4035 0.2439 0.5523 0.144 Uiso 0.602(12) 1 calc R U P A 1
C25 C 0.4836(11) 0.1995(3) 0.6699(16) 0.124(7) Uani 0.602(12) 1 d G U P A 1
H25 H 0.5851 0.2056 0.7160 0.149 Uiso 0.602(12) 1 calc R U P A 1
C26 C 0.4408(10) 0.1675(2) 0.6992(13) 0.086(4) Uani 0.602(12) 1 d G U P A 1
H26 H 0.5136 0.1521 0.7649 0.103 Uiso 0.602(12) 1 calc R U P A 1
C27 C -0.0333(6) -0.01522(14) 0.8416(8) 0.0588(14) Uani 1 1 d . . . . .
H27A H -0.0014 -0.0304 0.7784 0.071 Uiso 1 1 calc R U . . .
H27B H 0.0205 -0.0219 0.9548 0.071 Uiso 1 1 calc R U . . .
C21' C 0.3318(14) 0.1572(3) 0.6860(16) 0.045(5) Uani 0.398(12) 1 d DG . P A 2
C22' C 0.2832(16) 0.1762(3) 0.5439(13) 0.084(6) Uani 0.398(12) 1 d G U P A 2
H22' H 0.2018 0.1688 0.4503 0.101 Uiso 0.398(12) 1 calc R U P A 2
C23' C 0.3563(19) 0.2064(3) 0.5416(14) 0.097(7) Uani 0.398(12) 1 d G U P A 2
H23' H 0.3238 0.2191 0.4465 0.117 Uiso 0.398(12) 1 calc R U P A 2
C24' C 0.4779(17) 0.2175(3) 0.6815(18) 0.090(7) Uani 0.398(12) 1 d G U P A 2
H24' H 0.5268 0.2377 0.6800 0.108 Uiso 0.398(12) 1 calc R U P A 2
C25' C 0.5265(15) 0.1985(3) 0.8237(16) 0.127(9) Uani 0.398(12) 1 d G U P A 2
H25' H 0.6079 0.2060 0.9173 0.152 Uiso 0.398(12) 1 calc R U P A 2
C26' C 0.4535(15) 0.1684(3) 0.8260(15) 0.088(6) Uani 0.398(12) 1 d G U P A 2
H26' H 0.4860 0.1556 0.9211 0.105 Uiso 0.398(12) 1 calc R U P A 2
C28 C -0.2560(5) -0.07984(13) 0.6293(6) 0.0479(13) Uani 1 1 d . . . . .
C29 C -0.1846(7) -0.08993(18) 0.5352(7) 0.0664(16) Uani 1 1 d . . . . .
H29 H -0.1633 -0.0741 0.4722 0.080 Uiso 1 1 calc R U . . .
C30 C -0.1442(8) -0.12393(18) 0.5341(9) 0.0750(19) Uani 1 1 d . . . . .
H30 H -0.0922 -0.1303 0.4739 0.090 Uiso 1 1 calc R U . . .
C31 C -0.1791(7) -0.14755(17) 0.6185(8) 0.0685(16) Uani 1 1 d . . . . .
H31 H -0.1526 -0.1701 0.6138 0.082 Uiso 1 1 calc R U . . .
C32 C -0.2559(6) -0.13889(14) 0.7152(6) 0.0492(12) Uani 1 1 d . . . . .
C33 C -0.2951(7) -0.16387(15) 0.8020(7) 0.0601(15) Uani 1 1 d . . . . .
C34 C -0.3589(7) -0.15406(17) 0.9017(8) 0.0685(16) Uani 1 1 d . . . . .
H34 H -0.3804 -0.1702 0.9633 0.082 Uiso 1 1 calc R U . . .
C35 C -0.3922(7) -0.11997(16) 0.9119(7) 0.0617(15) Uani 1 1 d . . . . .
H35 H -0.4365 -0.1139 0.9802 0.074 Uiso 1 1 calc R U . . .
C36 C -0.3628(6) -0.09545(14) 0.8268(6) 0.0502(13) Uani 1 1 d . . . . .
H36 H -0.3880 -0.0730 0.8350 0.060 Uiso 1 1 calc R U . . .
C37 C -0.2923(5) -0.10431(13) 0.7237(6) 0.0445(11) Uani 1 1 d . . . . .
C38 C -0.2429(19) -0.2212(3) 0.9182(15) 0.100(5) Uani 0.613(17) 1 d D . P B 1
H38A H -0.1792 -0.2399 0.9196 0.150 Uiso 0.613(17) 1 calc R U P B 1
H38B H -0.3388 -0.2298 0.9062 0.150 Uiso 0.613(17) 1 calc R U P B 1
H38C H -0.1959 -0.2088 1.0182 0.150 Uiso 0.613(17) 1 calc R U P B 1
C39 C -0.3745(18) -0.2131(3) 0.6334(16) 0.117(6) Uani 0.613(17) 1 d D . P B 1
H39A H -0.3315 -0.2324 0.6044 0.176 Uiso 0.613(17) 1 calc R U P B 1
H39B H -0.4032 -0.1964 0.5484 0.176 Uiso 0.613(17) 1 calc R U P B 1
H39C H -0.4618 -0.2200 0.6476 0.176 Uiso 0.613(17) 1 calc R U P B 1
C39' C -0.374(3) -0.2233(6) 0.778(4) 0.130(10) Uani 0.387(17) 1 d D U P B 2
H39D H -0.3432 -0.2456 0.7614 0.194 Uiso 0.387(17) 1 calc R U P B 2
H39E H -0.4708 -0.2181 0.6916 0.194 Uiso 0.387(17) 1 calc R U P B 2
H39F H -0.3818 -0.2229 0.8801 0.194 Uiso 0.387(17) 1 calc R U P B 2
C38' C -0.1106(18) -0.2093(7) 0.868(3) 0.139(12) Uani 0.387(17) 1 d D U P B 2
H38D H -0.0777 -0.2054 0.9826 0.209 Uiso 0.387(17) 1 calc R U P B 2
H38E H -0.0486 -0.1964 0.8307 0.209 Uiso 0.387(17) 1 calc R U P B 2
H38F H -0.1023 -0.2330 0.8493 0.209 Uiso 0.387(17) 1 calc R U P B 2
N1 N -0.1930(5) -0.02053(11) 0.7927(6) 0.0529(11) Uani 1 1 d D . . . .
H1A H -0.230(6) -0.0120(14) 0.855(6) 0.063 Uiso 1 1 d D U . . .
N2 N -0.2653(7) -0.19874(13) 0.7818(7) 0.0807(16) Uani 1 1 d D . . . .
O1 O -0.2718(6) -0.02221(12) 0.4956(5) 0.0851(14) Uani 1 1 d . . . . .
O2 O -0.4521(4) -0.03310(10) 0.6105(5) 0.0705(12) Uani 1 1 d . . . . .
S1 S -0.30334(16) -0.03654(3) 0.62189(17) 0.0525(4) Uani 1 1 d . . . . .

loop_
_atom_site_aniso_label
_atom_site_aniso_U_11
_atom_site_aniso_U_22
_atom_site_aniso_U_33
_atom_site_aniso_U_23
_atom_site_aniso_U_13
_atom_site_aniso_U_12
C1 0.041(3) 0.038(3) 0.039(2) -0.001(2) 0.022(2) 0.000(2)
C2 0.047(3) 0.053(4) 0.073(4) 0.015(3) 0.012(3) -0.008(2)
C3 0.044(3) 0.048(4) 0.059(3) 0.015(3) 0.012(2) 0.000(2)
C4 0.047(3) 0.039(3) 0.044(3) -0.004(2) 0.023(2) -0.002(2)
C5 0.046(3) 0.045(3) 0.065(3) 0.002(3) 0.011(2) -0.004(2)
C6 0.051(3) 0.043(3) 0.053(3) 0.008(2) 0.007(2) 0.002(2)
C7 0.040(2) 0.042(3) 0.044(3) 0.004(2) 0.017(2) 0.003(2)
C8 0.059(3) 0.039(3) 0.054(3) -0.001(2) 0.035(3) -0.003(2)
C9 0.093(5) 0.058(4) 0.073(4) 0.008(3) 0.038(4) 0.023(3)
C10 0.115(6) 0.057(4) 0.119(7) 0.014(4) 0.068(5) 0.025(4)
C11 0.125(6) 0.071(5) 0.101(6) -0.026(4) 0.074(5) -0.006(4)
C12 0.127(8) 0.120(8) 0.088(5) -0.047(6) 0.038(5) 0.017(6)
C13 0.093(5) 0.094(6) 0.063(4) -0.024(4) 0.017(4) 0.021(4)
C14 0.063(3) 0.040(3) 0.064(3) -0.002(2) 0.042(3) -0.007(2)
C15 0.074(4) 0.065(4) 0.071(4) -0.014(3) 0.040(3) -0.009(3)
C16 0.099(5) 0.057(4) 0.086(4) 0.008(3) 0.054(4) 0.016(4)
C17 0.122(7) 0.062(5) 0.135(8) 0.008(5) 0.085(6) 0.023(4)
C18 0.134(7) 0.053(5) 0.163(9) -0.034(5) 0.125(7) -0.024(5)
C19 0.102(6) 0.089(6) 0.085(5) -0.042(4) 0.059(4) -0.035(5)
C20 0.058(3) 0.041(3) 0.057(3) 0.001(2) 0.031(3) -0.001(2)
C21 0.099(10) 0.056(9) 0.048(8) -0.015(6) 0.052(7) -0.018(7)
C22 0.107(8) 0.051(6) 0.081(7) 0.016(5) 0.055(6) 0.014(6)
C23 0.166(12) 0.088(9) 0.092(8) 0.008(7) 0.072(8) 0.016(8)
C24 0.162(12) 0.107(11) 0.121(11) -0.015(8) 0.089(9) -0.047(9)
C25 0.139(11) 0.122(12) 0.139(12) -0.016(9) 0.086(9) -0.052(9)
C26 0.099(8) 0.068(7) 0.106(9) -0.018(6) 0.057(7) -0.031(6)
C27 0.051(3) 0.044(3) 0.075(4) 0.002(3) 0.021(3) -0.002(2)
C21' 0.061(10) 0.037(10) 0.044(10) -0.001(6) 0.030(8) -0.002(7)
C22' 0.114(12) 0.066(10) 0.065(9) 0.003(8) 0.030(9) -0.024(9)
C23' 0.134(13) 0.092(13) 0.079(10) 0.009(9) 0.058(9) -0.034(10)
C24' 0.116(12) 0.060(11) 0.094(11) 0.027(9) 0.044(9) -0.008(8)
C25' 0.123(13) 0.103(13) 0.130(14) 0.006(11) 0.032(10) -0.034(10)
C26' 0.092(10) 0.069(10) 0.088(11) 0.012(8) 0.025(8) -0.023(8)
C28 0.057(3) 0.042(3) 0.046(3) -0.005(2) 0.024(2) -0.008(2)
C29 0.083(4) 0.068(5) 0.068(4) -0.005(3) 0.050(3) -0.012(3)
C30 0.097(5) 0.066(5) 0.090(5) -0.025(4) 0.068(4) -0.011(3)
C31 0.073(4) 0.052(4) 0.085(4) -0.010(3) 0.038(3) 0.004(3)
C32 0.051(3) 0.044(3) 0.052(3) -0.008(2) 0.021(2) -0.004(2)
C33 0.062(4) 0.043(4) 0.067(4) 0.002(3) 0.020(3) -0.001(2)
C34 0.079(4) 0.060(4) 0.073(4) 0.010(3) 0.040(3) -0.006(3)
C35 0.073(4) 0.064(4) 0.064(3) 0.000(3) 0.045(3) -0.006(3)
C36 0.053(3) 0.047(3) 0.058(3) -0.006(2) 0.030(3) 0.000(2)
C37 0.044(3) 0.044(3) 0.046(3) -0.003(2) 0.020(2) -0.003(2)
C38 0.130(13) 0.049(8) 0.115(11) 0.020(7) 0.047(10) 0.012(7)
C39 0.136(12) 0.058(8) 0.110(11) -0.028(8) 0.009(9) -0.015(7)
C39' 0.17(2) 0.097(16) 0.13(2) -0.020(14) 0.082(17) -0.053(15)
C38' 0.15(2) 0.129(19) 0.130(18) -0.032(14) 0.047(14) 0.059(15)
N1 0.051(3) 0.048(3) 0.066(3) -0.013(2) 0.031(2) -0.009(2)
N2 0.091(4) 0.048(3) 0.097(4) 0.004(3) 0.035(3) 0.005(3)
O1 0.129(4) 0.065(3) 0.068(3) 0.009(2) 0.048(3) -0.016(3)
O2 0.052(2) 0.052(3) 0.097(3) 0.001(2) 0.021(2) 0.0025(18)
S1 0.0639(8) 0.0400(7) 0.0514(7) 0.0008(6) 0.0228(6) -0.0070(6)

loop_
_atom_type_symbol
_atom_type_description
_atom_type_scat_dispersion_real
_atom_type_scat_dispersion_imag
_atom_type_scat_source
C C 0.0033 0.0016 'International Tables Vol C Tables 4.2.6.8 and 6.1.1.4'
H H 0.0000 0.0000 'International Tables Vol C Tables 4.2.6.8 and 6.1.1.4'
N N 0.0061 0.0033 'International Tables Vol C Tables 4.2.6.8 and 6.1.1.4'
O O 0.0106 0.0060 'International Tables Vol C Tables 4.2.6.8 and 6.1.1.4'
S S 0.1246 0.1234 'International Tables Vol C Tables 4.2.6.8 and 6.1.1.4'

loop_
_geom_angle_atom_site_label_1
_geom_angle_atom_site_label_2
_geom_angle_atom_site_label_3
_geom_angle
C6 C1 C2 117.5(5)
C6 C1 C7 121.0(4)
C2 C1 C7 121.4(4)
C1 C2 C3 120.8(5)
C1 C2 H2 119.6
C3 C2 H2 119.6
C4 C3 C2 122.0(5)
C4 C3 H3 119.0
C2 C3 H3 119.0
C3 C4 C5 117.4(5)
C3 C4 C27 118.6(4)
C5 C4 C27 123.9(5)
C4 C5 C6 120.6(5)
C4 C5 H5 119.7
C6 C5 H5 119.7
C1 C6 C5 121.6(5)
C1 C6 H6 119.2
C5 C6 H6 119.2
C20 C7 C8 121.7(4)
C20 C7 C1 123.0(4)
C8 C7 C1 115.3(4)
C9 C8 C13 117.3(5)
C9 C8 C7 122.8(5)
C13 C8 C7 119.8(5)
C8 C9 C10 121.8(7)
C8 C9 H9 119.1
C10 C9 H9 119.1
C11 C10 C9 119.3(7)
C11 C10 H10 120.4
C9 C10 H10 120.4
C12 C11 C10 119.4(7)
C12 C11 H11 120.3
C10 C11 H11 120.3
C11 C12 C13 120.9(9)
C11 C12 H12 119.5
C13 C12 H12 119.5
C12 C13 C8 121.1(7)
C12 C13 H13 119.5
C8 C13 H13 119.5
C16 C14 C15 118.4(5)
C16 C14 C20 121.5(5)
C15 C14 C20 120.0(5)
C19 C15 C14 119.5(7)
C19 C15 H15 120.3
C14 C15 H15 120.3
C17 C16 C14 121.6(7)
C17 C16 H16 119.2
C14 C16 H16 119.2
C16 C17 C18 120.0(8)
C16 C17 H17 120.0
C18 C17 H17 120.0
C19 C18 C17 119.6(7)
C19 C18 H18 120.2
C17 C18 H18 120.2
C18 C19 C15 120.9(8)
C18 C19 H19 119.6
C15 C19 H19 119.6
C7 C20 C21 124.0(5)
C7 C20 C21' 118.3(7)
C7 C20 C14 123.8(4)
C21 C20 C14 111.9(5)
C21' C20 C14 116.5(6)
C22 C21 C26 120.0
C22 C21 C20 123.2(6)
C26 C21 C20 116.8(6)
C23 C22 C21 120.0
C23 C22 H22 120.0
C21 C22 H22 120.0
C24 C23 C22 120.0
C24 C23 H23 120.0
C22 C23 H23 120.0
C25 C24 C23 120.0
C25 C24 H24 120.0
C23 C24 H24 120.0
C24 C25 C26 120.0
C24 C25 H25 120.0
C26 C25 H25 120.0
C25 C26 C21 120.0
C25 C26 H26 120.0
C21 C26 H26 120.0
N1 C27 C4 116.8(4)
N1 C27 H27A 108.1
C4 C27 H27A 108.1
N1 C27 H27B 108.1
C4 C27 H27B 108.1
H27A C27 H27B 107.3
C22' C21' C26' 120.0
C22' C21' C20 115.5(8)
C26' C21' C20 124.4(8)
C21' C22' C23' 120.0
C21' C22' H22' 120.0
C23' C22' H22' 120.0
C24' C23' C22' 120.0
C24' C23' H23' 120.0
C22' C23' H23' 120.0
C23' C24' C25' 120.0
C23' C24' H24' 120.0
C25' C24' H24' 120.0
C24' C25' C26' 120.0
C24' C25' H25' 120.0
C26' C25' H25' 120.0
C25' C26' C21' 120.0
C25' C26' H26' 120.0
C21' C26' H26' 120.0
C29 C28 C37 120.2(5)
C29 C28 S1 116.8(4)
C37 C28 S1 122.9(4)
C28 C29 C30 120.1(6)
C28 C29 H29 119.9
C30 C29 H29 119.9
C31 C30 C29 121.1(6)
C31 C30 H30 119.4
C29 C30 H30 119.4
C30 C31 C32 121.4(6)
C30 C31 H31 119.3
C32 C31 H31 119.3
C33 C32 C37 120.1(5)
C33 C32 C31 121.5(5)
C37 C32 C31 118.5(5)
C34 C33 C32 119.3(5)
C34 C33 N2 122.4(6)
C32 C33 N2 118.3(6)
C33 C34 C35 120.4(6)
C33 C34 H34 119.8
C35 C34 H34 119.8
C36 C35 C34 122.5(6)
C36 C35 H35 118.7
C34 C35 H35 118.7
C35 C36 C37 119.2(5)
C35 C36 H36 120.4
C37 C36 H36 120.4
C32 C37 C36 118.4(5)
C32 C37 C28 118.6(4)
C36 C37 C28 123.1(5)
N2 C38 H38A 109.5
N2 C38 H38B 109.5
H38A C38 H38B 109.5
N2 C38 H38C 109.5
H38A C38 H38C 109.5
H38B C38 H38C 109.5
N2 C39 H39A 109.5
N2 C39 H39B 109.5
H39A C39 H39B 109.5
N2 C39 H39C 109.5
H39A C39 H39C 109.5
H39B C39 H39C 109.5
N2 C39' H39D 109.5
N2 C39' H39E 109.5
H39D C39' H39E 109.5
N2 C39' H39F 109.5
H39D C39' H39F 109.5
H39E C39' H39F 109.5
N2 C38' H38D 109.5
N2 C38' H38E 109.5
H38D C38' H38E 109.5
N2 C38' H38F 109.5
H38D C38' H38F 109.5
H38E C38' H38F 109.5
C27 N1 S1 123.3(4)
C27 N1 H1A 117(4)
S1 N1 H1A 120(4)
C39 N2 C33 112.8(7)
C33 N2 C39' 117.3(12)
C33 N2 C38' 115.6(11)
C39' N2 C38' 114.8(16)
C39 N2 C38 110.0(9)
C33 N2 C38 115.8(7)
O2 S1 O1 118.2(3)
O2 S1 N1 106.1(3)
O1 S1 N1 109.8(3)
O2 S1 C28 109.9(2)
O1 S1 C28 105.6(3)
N1 S1 C28 106.7(2)

loop_
_geom_bond_atom_site_label_1
_geom_bond_atom_site_label_2
_geom_bond_distance
C1 C6 1.373(7)
C1 C2 1.377(7)
C1 C7 1.502(7)
C2 C3 1.377(8)
C2 H2 0.9300
C3 C4 1.367(7)
C3 H3 0.9300
C4 C5 1.383(7)
C4 C27 1.511(7)
C5 C6 1.383(7)
C5 H5 0.9300
C6 H6 0.9300
C7 C20 1.330(6)
C7 C8 1.482(7)
C8 C9 1.352(8)
C8 C13 1.378(8)
C9 C10 1.392(10)
C9 H9 0.9300
C10 C11 1.371(11)
C10 H10 0.9300
C11 C12 1.336(12)
C11 H11 0.9300
C12 C13 1.377(10)
C12 H12 0.9300
C13 H13 0.9300
C14 C16 1.374(8)
C14 C15 1.384(8)
C14 C20 1.506(7)
C15 C19 1.383(9)
C15 H15 0.9300
C16 C17 1.361(10)
C16 H16 0.9300
C17 C18 1.365(12)
C17 H17 0.9300
C18 C19 1.363(12)
C18 H18 0.9300
C19 H19 0.9300
C20 C21 1.495(7)
C20 C21' 1.505(8)
C21 C22 1.3900
C21 C26 1.3900
C22 C23 1.3900
C22 H22 0.9300
C23 C24 1.3900
C23 H23 0.9300
C24 C25 1.3900
C24 H24 0.9300
C25 C26 1.3900
C25 H25 0.9300
C26 H26 0.9300
C27 N1 1.447(7)
C27 H27A 0.9700
C27 H27B 0.9700
C21' C22' 1.3900
C21' C26' 1.3900
C22' C23' 1.3900
C22' H22' 0.9300
C23' C24' 1.3900
C23' H23' 0.9300
C24' C25' 1.3900
C24' H24' 0.9300
C25' C26' 1.3900
C25' H25' 0.9300
C26' H26' 0.9300
C28 C29 1.378(8)
C28 C37 1.434(7)
C28 S1 1.759(6)
C29 C30 1.396(9)
C29 H29 0.9300
C30 C31 1.341(9)
C30 H30 0.9300
C31 C32 1.424(8)
C31 H31 0.9300
C32 C33 1.414(8)
C32 C37 1.417(7)
C33 C34 1.361(9)
C33 N2 1.431(8)
C34 C35 1.393(9)
C34 H34 0.9300
C35 C36 1.344(8)
C35 H35 0.9300
C36 C37 1.427(7)
C36 H36 0.9300
C38 N2 1.462(10)
C38 H38A 0.9600
C38 H38B 0.9600
C38 H38C 0.9600
C39 N2 1.431(10)
C39 H39A 0.9600
C39 H39B 0.9600
C39 H39C 0.9600
C39' N2 1.432(12)
C39' H39D 0.9600
C39' H39E 0.9600
C39' H39F 0.9600
C38' N2 1.437(12)
C38' H38D 0.9600
C38' H38E 0.9600
C38' H38F 0.9600
N1 S1 1.594(5)
N1 H1A 0.858(14)
O1 S1 1.429(4)
O2 S1 1.424(4)

loop_
_geom_hbond_atom_site_label_D
_geom_hbond_atom_site_label_H
_geom_hbond_atom_site_label_A
_geom_hbond_distance_DH
_geom_hbond_distance_HA
_geom_hbond_distance_DA
_geom_hbond_angle_DHA
_geom_hbond_site_symmetry_A
N1 H1A O1 0.858(14) 2.02(3) 2.839(6) 159(6) 2

loop_
_geom_torsion_atom_site_label_1
_geom_torsion_atom_site_label_2
_geom_torsion_atom_site_label_3
_geom_torsion_atom_site_label_4
_geom_torsion
C6 C1 C2 C3 1.9(9)
C7 C1 C2 C3 179.8(5)
C1 C2 C3 C4 -0.6(10)
C2 C3 C4 C5 -1.0(9)
C2 C3 C4 C27 176.0(6)
C3 C4 C5 C6 1.2(9)
C27 C4 C5 C6 -175.7(5)
C2 C1 C6 C5 -1.8(8)
C7 C1 C6 C5 -179.6(5)
C4 C5 C6 C1 0.2(9)
C6 C1 C7 C20 -96.7(6)
C2 C1 C7 C20 85.6(6)
C6 C1 C7 C8 83.4(6)
C2 C1 C7 C8 -94.3(6)
C20 C7 C8 C9 80.7(7)
C1 C7 C8 C9 -99.3(6)
C20 C7 C8 C13 -102.3(7)
C1 C7 C8 C13 77.6(6)
C13 C8 C9 C10 2.5(10)
C7 C8 C9 C10 179.5(6)
C8 C9 C10 C11 0.0(12)
C9 C10 C11 C12 -3.3(13)
C10 C11 C12 C13 4.0(15)
C11 C12 C13 C8 -1.5(15)
C9 C8 C13 C12 -1.8(11)
C7 C8 C13 C12 -178.9(8)
C16 C14 C15 C19 0.4(9)
C20 C14 C15 C19 176.9(5)
C15 C14 C16 C17 0.8(10)
C20 C14 C16 C17 -175.6(6)
C14 C16 C17 C18 -0.8(12)
C16 C17 C18 C19 -0.4(12)
C17 C18 C19 C15 1.6(11)
C14 C15 C19 C18 -1.6(10)
C8 C7 C20 C21 -10.0(9)
C1 C7 C20 C21 170.1(6)
C8 C7 C20 C21' 11.5(9)
C1 C7 C20 C21' -168.4(7)
C8 C7 C20 C14 177.3(5)
C1 C7 C20 C14 -2.6(7)
C16 C14 C20 C7 -72.0(7)
C15 C14 C20 C7 111.6(6)
C16 C14 C20 C21 114.5(7)
C15 C14 C20 C21 -61.8(7)
C16 C14 C20 C21' 94.0(9)
C15 C14 C20 C21' -82.4(8)
C7 C20 C21 C22 -69.6(9)
C14 C20 C21 C22 103.9(7)
C7 C20 C21 C26 108.6(7)
C14 C20 C21 C26 -77.9(7)
C26 C21 C22 C23 0.0
C20 C21 C22 C23 178.2(9)
C21 C22 C23 C24 0.0
C22 C23 C24 C25 0.0
C23 C24 C25 C26 0.0
C24 C25 C26 C21 0.0
C22 C21 C26 C25 0.0
C20 C21 C26 C25 -178.3(8)
C3 C4 C27 N1 159.1(5)
C5 C4 C27 N1 -24.2(8)
C7 C20 C21' C22' -122.7(9)
C14 C20 C21' C22' 70.5(10)
C7 C20 C21' C26' 61.7(12)
C14 C20 C21' C26' -105.2(10)
C26' C21' C22' C23' 0.0
C20 C21' C22' C23' -175.8(12)
C21' C22' C23' C24' 0.0
C22' C23' C24' C25' 0.0
C23' C24' C25' C26' 0.0
C24' C25' C26' C21' 0.0
C22' C21' C26' C25' 0.0
C20 C21' C26' C25' 175.5(13)
C37 C28 C29 C30 -1.4(8)
S1 C28 C29 C30 -179.7(5)
C28 C29 C30 C31 2.8(10)
C29 C30 C31 C32 -1.3(10)
C30 C31 C32 C33 178.9(6)
C30 C31 C32 C37 -1.4(9)
C37 C32 C33 C34 -4.3(8)
C31 C32 C33 C34 175.4(6)
C37 C32 C33 N2 176.0(5)
C31 C32 C33 N2 -4.3(8)
C32 C33 C34 C35 3.2(9)
N2 C33 C34 C35 -177.1(6)
C33 C34 C35 C36 -0.5(10)
C34 C35 C36 C37 -1.1(9)
C33 C32 C37 C36 2.7(7)
C31 C32 C37 C36 -177.0(5)
C33 C32 C37 C28 -177.7(5)
C31 C32 C37 C28 2.6(7)
C35 C36 C37 C32 0.0(7)
C35 C36 C37 C28 -179.7(5)
C29 C28 C37 C32 -1.2(7)
S1 C28 C37 C32 176.9(4)
C29 C28 C37 C36 178.4(5)
S1 C28 C37 C36 -3.4(7)
C4 C27 N1 S1 99.9(5)
C34 C33 N2 C39 102.0(11)
C32 C33 N2 C39 -78.2(11)
C34 C33 N2 C39' 37.9(16)
C32 C33 N2 C39' -142.4(15)
C34 C33 N2 C38' -102.4(15)
C32 C33 N2 C38' 77.3(15)
C34 C33 N2 C38 -26.0(11)
C32 C33 N2 C38 153.8(9)
C27 N1 S1 O2 -172.0(4)
C27 N1 S1 O1 -43.1(5)
C27 N1 S1 C28 70.8(5)
C29 C28 S1 O2 136.4(4)
C37 C28 S1 O2 -41.8(5)
C29 C28 S1 O1 7.8(5)
C37 C28 S1 O1 -170.4(4)
C29 C28 S1 N1 -109.0(4)
C37 C28 S1 N1 72.8(5)
